data_7104528
loop_
_publ_author_name
'Li, Jingqiu'
'Koh, Lip Lin'
'Hor, T S Andy'

_publ_section_title
;
 One-pot oxidation and protonation of a bridging sulfide and rare
 crystallographic evidence of a coordinated [SO] complex in
 [Pt2(micro-S2O2H)(PPh3)4]+.
;
_journal_issue 23
_journal_name_full 'Chemical communications (Cambridge, England)'
_journal_page_first 3416
_journal_page_last 3418
_journal_paper_doi 10.1039/b902625h
_journal_volume 34
_journal_year 2009
_chemical_formula_moiety 'C73 H61 O2 P4 Pt2 S2. C1 F3 S1 O3'
_chemical_formula_sum 'C73 H61 F3 O5 P4 Pt2 S3'
_chemical_formula_weight 1685.46
_chemical_name_systematic
;
?
;
_space_group_IT_number 13
_symmetry_cell_setting monoclinic
_symmetry_space_group_name_Hall '-P 2yac'
_symmetry_space_group_name_H-M 'P 1 2/n 1'
_atom_sites_solution_hydrogens geom
_atom_sites_solution_primary direct
_atom_sites_solution_secondary difmap
_audit_creation_method SHELXL-97
_cell_angle_alpha 90.00
_cell_angle_beta 107.4620(10)
_cell_angle_gamma 90.00
_cell_formula_units_Z 2
_cell_length_a 18.2167(8)
_cell_length_b 10.3392(4)
_cell_length_c 18.3226(8)
_cell_measurement_reflns_used 5398
_cell_measurement_temperature 223(2)
_cell_measurement_theta_max 27.48
_cell_measurement_theta_min 2.33
_cell_volume 3292.0(2)
_computing_cell_refinement 'Bruker SMART'
_computing_data_collection 'Bruker SMART'
_computing_data_reduction 'Bruker SAINT'
_computing_molecular_graphics 'Bruker SHELXTL'
_computing_publication_material 'Bruker SHELXTL'
_computing_structure_refinement 'SHELXL-97 (Sheldrick, 1997)'
_computing_structure_solution 'SHELXS-97 (Sheldrick, 1990)'
_diffrn_ambient_temperature 223(2)
_diffrn_measured_fraction_theta_full 0.998
_diffrn_measured_fraction_theta_max 0.998
_diffrn_measurement_device_type 'CCD area detector'
_diffrn_measurement_method 'phi and omega scans'
_diffrn_radiation_monochromator graphite
_diffrn_radiation_source 'fine-focus sealed tube'
_diffrn_radiation_type MoK\a
_diffrn_radiation_wavelength 0.71073
_diffrn_reflns_av_R_equivalents 0.0229
_diffrn_reflns_av_sigmaI/netI 0.0272
_diffrn_reflns_limit_h_max 23
_diffrn_reflns_limit_h_min -12
_diffrn_reflns_limit_k_max 13
_diffrn_reflns_limit_k_min -12
_diffrn_reflns_limit_l_max 22
_diffrn_reflns_limit_l_min -23
_diffrn_reflns_number 22812
_diffrn_reflns_theta_full 27.50
_diffrn_reflns_theta_max 27.50
_diffrn_reflns_theta_min 1.88
_exptl_absorpt_coefficient_mu 4.498
_exptl_absorpt_correction_T_max 0.4982
_exptl_absorpt_correction_T_min 0.1449
_exptl_absorpt_correction_type empirical
_exptl_crystal_colour GOLD
_exptl_crystal_density_diffrn 1.700
_exptl_crystal_density_meas ?
_exptl_crystal_density_method .
_exptl_crystal_description rHOMBUS
_exptl_crystal_F_000 1660
_exptl_crystal_size_max 0.70
_exptl_crystal_size_mid 0.24
_exptl_crystal_size_min 0.18
_refine_diff_density_max 1.448
_refine_diff_density_min -0.664
_refine_diff_density_rms 0.098
_refine_ls_extinction_method none
_refine_ls_goodness_of_fit_ref 1.046
_refine_ls_hydrogen_treatment mixed
_refine_ls_matrix_type full
_refine_ls_number_parameters 426
_refine_ls_number_reflns 7555
_refine_ls_number_restraints 0
_refine_ls_restrained_S_all 1.046
_refine_ls_R_factor_all 0.0285
_refine_ls_R_factor_gt 0.0248
_refine_ls_shift/su_max 0.002
_refine_ls_shift/su_mean 0.000
_refine_ls_structure_factor_coef Fsqd
_refine_ls_weighting_details 'calc w=1/[\s^2^(Fo^2^)+(0.0347P)^2^+1.9460P] where P=(Fo^2^+2Fc^2^)/3'
_refine_ls_weighting_scheme calc
_refine_ls_wR_factor_gt 0.0619
_refine_ls_wR_factor_ref 0.0637
_reflns_number_gt 6847
_reflns_number_total 7555
_reflns_threshold_expression >2sigma(I)
_cod_data_source_file b902625h.txt
_cod_data_source_block 7424
_cod_depositor_comments
;
The following automatic conversions were performed:
'_symmetry_cell_setting' value 'Monoclinic' changed to 'monoclinic'
according to '/home/saulius/struct/CIF-dictionaries/cif_core.dic'
dictionary named 'cif_core.dic' version 2.4.1 from 2010-06-29.

Automatic conversion script
Id: cif_fix_enum 1527 2010-12-29 10:47:43Z saulius 
;
_cod_original_sg_symbol_H-M P2/n
_cod_database_code 7104528

loop_
_symmetry_equiv_pos_as_xyz
'x, y, z'
'-x+1/2, y, -z+1/2'
'-x, -y, -z'
'x-1/2, -y, z-1/2'

loop_
_atom_site_label
_atom_site_type_symbol
_atom_site_fract_x
_atom_site_fract_y
_atom_site_fract_z
_atom_site_U_iso_or_equiv
_atom_site_adp_type
_atom_site_occupancy
_atom_site_symmetry_multiplicity
_atom_site_calc_flag
_atom_site_refinement_flags
_atom_site_disorder_assembly
_atom_site_disorder_group
Pt1 Pt 0.325512(6) 0.162047(10) 0.719630(5) 0.02380(4) Uani 1 1 d . . .
S1 S 0.19777(4) 0.08347(8) 0.66909(4) 0.03288(16) Uani 1 1 d . . .
O1 O 0.20699(19) -0.0744(3) 0.6862(2) 0.0736(9) Uani 1 1 d . . .
H1O H 0.2500 -0.153(4) 0.7500 0.028(12) Uiso 1 2 d S . .
P1 P 0.32502(4) 0.22163(7) 0.59769(4) 0.02617(15) Uani 1 1 d . . .
P2 P 0.44953(4) 0.22505(7) 0.78117(4) 0.02641(15) Uani 1 1 d . . .
C1U C 0.46141(18) 0.4001(3) 0.78060(16) 0.0316(6) Uani 1 1 d . . .
C2U C 0.5333(2) 0.4581(3) 0.8118(2) 0.0441(8) Uani 1 1 d . . .
H2U H 0.5774 0.4071 0.8323 0.053 Uiso 1 1 calc R . .
C3U C 0.5388(3) 0.5923(4) 0.8122(3) 0.0600(11) Uani 1 1 d . . .
H3U H 0.5873 0.6321 0.8307 0.072 Uiso 1 1 calc R . .
C4U C 0.4737(3) 0.6670(3) 0.7858(3) 0.0616(13) Uani 1 1 d . . .
H4U H 0.4779 0.7576 0.7881 0.074 Uiso 1 1 calc R . .
C5U C 0.4028(3) 0.6110(4) 0.7561(2) 0.0548(10) Uani 1 1 d . . .
H5U H 0.3588 0.6630 0.7375 0.066 Uiso 1 1 calc R . .
C6U C 0.3962(2) 0.4761(3) 0.75375(18) 0.0383(7) Uani 1 1 d . . .
H6U H 0.3476 0.4371 0.7340 0.046 Uiso 1 1 calc R . .
C1V C 0.48926(17) 0.1919(3) 0.88352(16) 0.0303(6) Uani 1 1 d . . .
C2V C 0.54616(18) 0.1011(3) 0.91243(17) 0.0356(7) Uani 1 1 d . . .
H2V H 0.5634 0.0489 0.8789 0.043 Uiso 1 1 calc R . .
C3V C 0.5781(2) 0.0867(4) 0.99129(19) 0.0438(8) Uani 1 1 d . . .
H3V H 0.6175 0.0259 1.0107 0.053 Uiso 1 1 calc R . .
C4V C 0.5523(2) 0.1611(3) 1.0407(2) 0.0454(9) Uani 1 1 d . . .
H4V H 0.5737 0.1510 1.0939 0.054 Uiso 1 1 calc R . .
C5V C 0.4953(2) 0.2501(4) 1.01204(19) 0.0493(9) Uani 1 1 d . . .
H5V H 0.4774 0.3008 1.0457 0.059 Uiso 1 1 calc R . .
C6V C 0.4639(2) 0.2659(4) 0.93389(18) 0.0432(8) Uani 1 1 d . . .
H6V H 0.4250 0.3277 0.9149 0.052 Uiso 1 1 calc R . .
C1W C 0.51635(17) 0.1415(3) 0.74014(17) 0.0299(6) Uani 1 1 d . . .
C2W C 0.4996(2) 0.0118(3) 0.72152(19) 0.0383(7) Uani 1 1 d . . .
H2W H 0.4549 -0.0251 0.7282 0.046 Uiso 1 1 calc R . .
C3W C 0.5478(2) -0.0632(4) 0.6933(2) 0.0473(8) Uani 1 1 d . . .
H3W H 0.5360 -0.1504 0.6806 0.057 Uiso 1 1 calc R . .
C4W C 0.6138(2) -0.0080(4) 0.6842(2) 0.0525(10) Uani 1 1 d . . .
H4W H 0.6472 -0.0583 0.6655 0.063 Uiso 1 1 calc R . .
C5W C 0.6304(2) 0.1191(4) 0.7020(2) 0.0449(8) Uani 1 1 d . . .
H5W H 0.6751 0.1556 0.6949 0.054 Uiso 1 1 calc R . .
C6W C 0.58261(19) 0.1952(3) 0.73047(19) 0.0374(7) Uani 1 1 d . . .
H6W H 0.5949 0.2823 0.7431 0.045 Uiso 1 1 calc R . .
C1X C 0.28716(17) 0.0886(3) 0.53142(17) 0.0310(6) Uani 1 1 d . . .
C2X C 0.2470(2) 0.1078(4) 0.45511(18) 0.0420(8) Uani 1 1 d . . .
H2X H 0.2326 0.1919 0.4369 0.050 Uiso 1 1 calc R . .
C3X C 0.2278(2) 0.0033(4) 0.4054(2) 0.0490(9) Uani 1 1 d . . .
H3X H 0.2010 0.0169 0.3535 0.059 Uiso 1 1 calc R . .
C4X C 0.2475(2) -0.1182(4) 0.4316(2) 0.0494(9) Uani 1 1 d . . .
H4X H 0.2345 -0.1885 0.3976 0.059 Uiso 1 1 calc R . .
C5X C 0.2864(2) -0.1400(3) 0.5073(2) 0.0451(8) Uani 1 1 d . . .
H5X H 0.2995 -0.2248 0.5249 0.054 Uiso 1 1 calc R . .
C6X C 0.30627(19) -0.0367(3) 0.55804(19) 0.0380(7) Uani 1 1 d . . .
H6X H 0.3324 -0.0515 0.6100 0.046 Uiso 1 1 calc R . .
C1Y C 0.26541(17) 0.3632(3) 0.56247(17) 0.0285(6) Uani 1 1 d . . .
C2Y C 0.26674(18) 0.4234(3) 0.49475(17) 0.0347(7) Uani 1 1 d . . .
H2Y H 0.2989 0.3910 0.4674 0.042 Uiso 1 1 calc R . .
C3Y C 0.2214(2) 0.5297(3) 0.46762(19) 0.0414(8) Uani 1 1 d . . .
H3Y H 0.2218 0.5688 0.4214 0.050 Uiso 1 1 calc R . .
C4Y C 0.1750(2) 0.5791(3) 0.5085(2) 0.0432(8) Uani 1 1 d . . .
H4Y H 0.1438 0.6515 0.4899 0.052 Uiso 1 1 calc R . .
C5Y C 0.17435(19) 0.5231(3) 0.5761(2) 0.0399(7) Uani 1 1 d . . .
H5Y H 0.1436 0.5583 0.6042 0.048 Uiso 1 1 calc R . .
C6Y C 0.21903(17) 0.4141(3) 0.60323(17) 0.0332(6) Uani 1 1 d . . .
H6Y H 0.2178 0.3750 0.6492 0.040 Uiso 1 1 calc R . .
C1Z C 0.41348(17) 0.2620(3) 0.57563(16) 0.0297(6) Uani 1 1 d . . .
C2Z C 0.4502(2) 0.1743(3) 0.5404(2) 0.0375(7) Uani 1 1 d . . .
H2Z H 0.4287 0.0919 0.5265 0.045 Uiso 1 1 calc R . .
C3Z C 0.5176(2) 0.2076(4) 0.5260(2) 0.0490(9) Uani 1 1 d . . .
H3Z H 0.5415 0.1480 0.5016 0.059 Uiso 1 1 calc R . .
C4Z C 0.5506(2) 0.3269(4) 0.5468(2) 0.0483(9) Uani 1 1 d . . .
H4Z H 0.5972 0.3480 0.5376 0.058 Uiso 1 1 calc R . .
C5Z C 0.5151(2) 0.4156(3) 0.5812(2) 0.0429(8) Uani 1 1 d . . .
H5Z H 0.5375 0.4974 0.5952 0.051 Uiso 1 1 calc R . .
C6Z C 0.44654(18) 0.3845(3) 0.59511(17) 0.0347(7) Uani 1 1 d . . .
H6Z H 0.4221 0.4459 0.6177 0.042 Uiso 1 1 calc R . .
O2S O 0.3235(4) 0.4732(13) 0.3352(5) 0.117(3) Uani 0.50 1 d P . .
S2 S 0.26197(19) 0.5111(2) 0.26715(11) 0.0575(7) Uani 0.50 1 d P . .
O1S O 0.2066(3) 0.5670(4) 0.2881(2) 0.1030(14) Uani 1 1 d . . .
F1 F 0.2158(3) 0.2848(3) 0.2873(2) 0.1154(12) Uani 1 1 d . . .
C1S C 0.2271(6) 0.3533(9) 0.2302(5) 0.064(2) Uani 0.50 1 d P . .
F2 F 0.1659(5) 0.3585(8) 0.1704(5) 0.113(3) Uani 0.50 1 d P . .

loop_
_atom_site_aniso_label
_atom_site_aniso_U_11
_atom_site_aniso_U_22
_atom_site_aniso_U_33
_atom_site_aniso_U_23
_atom_site_aniso_U_13
_atom_site_aniso_U_12
Pt1 0.02260(6) 0.02930(7) 0.02002(6) 0.00083(4) 0.00720(4) 0.00110(4)
S1 0.0275(4) 0.0466(4) 0.0253(3) -0.0075(3) 0.0090(3) -0.0025(3)
O1 0.075(2) 0.0633(18) 0.087(2) -0.0186(17) 0.0309(19) -0.0126(16)
P1 0.0277(4) 0.0306(4) 0.0211(3) 0.0010(3) 0.0088(3) 0.0016(3)
P2 0.0238(3) 0.0309(4) 0.0244(3) 0.0013(3) 0.0070(3) 0.0015(3)
C1U 0.0375(16) 0.0332(15) 0.0261(14) -0.0003(12) 0.0125(13) -0.0018(13)
C2U 0.0427(19) 0.0464(19) 0.0450(19) -0.0082(15) 0.0157(16) -0.0075(15)
C3U 0.070(3) 0.051(2) 0.071(3) -0.021(2) 0.039(2) -0.026(2)
C4U 0.103(4) 0.0335(19) 0.063(3) -0.0029(17) 0.048(3) -0.011(2)
C5U 0.081(3) 0.0382(19) 0.048(2) 0.0066(16) 0.025(2) 0.015(2)
C6U 0.0462(19) 0.0372(16) 0.0320(15) 0.0011(13) 0.0126(14) 0.0038(14)
C1V 0.0263(14) 0.0398(15) 0.0238(13) 0.0032(12) 0.0059(12) -0.0024(12)
C2V 0.0344(16) 0.0417(17) 0.0292(15) 0.0048(13) 0.0071(13) 0.0013(14)
C3V 0.0399(18) 0.050(2) 0.0354(17) 0.0122(15) 0.0020(15) 0.0004(16)
C4V 0.042(2) 0.062(2) 0.0299(17) 0.0072(15) 0.0068(15) -0.0088(16)
C5V 0.050(2) 0.069(2) 0.0309(17) -0.0037(16) 0.0145(16) 0.0023(19)
C6V 0.0366(17) 0.060(2) 0.0312(16) 0.0013(15) 0.0082(14) 0.0106(16)
C1W 0.0265(14) 0.0400(16) 0.0247(14) 0.0051(12) 0.0102(12) 0.0075(12)
C2W 0.0381(17) 0.0389(17) 0.0404(17) 0.0047(14) 0.0153(15) 0.0051(14)
C3W 0.058(2) 0.0404(18) 0.050(2) 0.0034(16) 0.0248(18) 0.0127(17)
C4W 0.058(2) 0.060(2) 0.049(2) 0.0103(18) 0.0307(19) 0.0254(19)
C5W 0.0341(17) 0.062(2) 0.0444(19) 0.0115(17) 0.0209(15) 0.0073(17)
C6W 0.0339(17) 0.0467(17) 0.0338(16) 0.0058(14) 0.0134(14) 0.0036(14)
C1X 0.0312(15) 0.0360(16) 0.0286(14) -0.0047(12) 0.0130(12) -0.0024(12)
C2X 0.048(2) 0.0491(19) 0.0296(16) -0.0007(14) 0.0121(15) -0.0073(16)
C3X 0.053(2) 0.063(2) 0.0312(16) -0.0110(16) 0.0132(16) -0.0187(18)
C4X 0.054(2) 0.054(2) 0.049(2) -0.0244(18) 0.0286(18) -0.0216(18)
C5X 0.043(2) 0.0402(18) 0.057(2) -0.0139(16) 0.0231(18) -0.0060(15)
C6X 0.0401(17) 0.0368(16) 0.0404(17) -0.0059(13) 0.0170(15) -0.0004(14)
C1Y 0.0272(14) 0.0322(14) 0.0256(13) 0.0000(11) 0.0071(12) 0.0004(12)
C2Y 0.0374(16) 0.0378(16) 0.0304(15) 0.0032(12) 0.0125(13) 0.0035(13)
C3Y 0.0451(19) 0.0411(18) 0.0375(17) 0.0107(14) 0.0117(15) 0.0047(15)
C4Y 0.0408(18) 0.0370(17) 0.051(2) 0.0107(15) 0.0120(16) 0.0110(14)
C5Y 0.0370(17) 0.0391(17) 0.0476(19) 0.0004(14) 0.0186(15) 0.0049(14)
C6Y 0.0322(15) 0.0382(16) 0.0309(15) 0.0029(12) 0.0122(13) 0.0016(13)
C1Z 0.0302(15) 0.0380(16) 0.0238(13) 0.0050(12) 0.0125(12) 0.0033(12)
C2Z 0.0384(18) 0.0404(17) 0.0371(17) 0.0005(13) 0.0166(15) 0.0046(13)
C3Z 0.047(2) 0.054(2) 0.056(2) 0.0063(18) 0.0307(19) 0.0119(18)
C4Z 0.0389(19) 0.061(2) 0.053(2) 0.0121(17) 0.0258(18) 0.0005(16)
C5Z 0.0421(18) 0.0439(18) 0.0435(18) 0.0102(15) 0.0141(16) -0.0038(15)
C6Z 0.0388(17) 0.0385(16) 0.0294(15) 0.0051(13) 0.0142(13) 0.0013(14)
O2S 0.050(4) 0.210(11) 0.076(5) -0.046(7) -0.005(4) -0.010(6)
S2 0.055(2) 0.0779(12) 0.0491(18) -0.0160(10) 0.0295(16) -0.0185(12)
O1S 0.143(4) 0.097(3) 0.101(3) 0.020(2) 0.086(3) 0.044(3)
F1 0.169(4) 0.087(2) 0.115(3) 0.026(2) 0.081(3) -0.008(2)
C1S 0.062(6) 0.075(6) 0.054(6) 0.014(4) 0.018(4) -0.006(4)
F2 0.113(6) 0.115(6) 0.084(5) -0.002(4) -0.011(4) -0.044(5)

loop_
_atom_type_symbol
_atom_type_description
_atom_type_scat_dispersion_real
_atom_type_scat_dispersion_imag
_atom_type_scat_source
C C 0.0033 0.0016 'International Tables Vol C Tables 4.2.6.8 and 6.1.1.4'
H H 0.0000 0.0000 'International Tables Vol C Tables 4.2.6.8 and 6.1.1.4'
O O 0.0106 0.0060 'International Tables Vol C Tables 4.2.6.8 and 6.1.1.4'
F F 0.0171 0.0103 'International Tables Vol C Tables 4.2.6.8 and 6.1.1.4'
P P 0.1023 0.0942 'International Tables Vol C Tables 4.2.6.8 and 6.1.1.4'
S S 0.1246 0.1234 'International Tables Vol C Tables 4.2.6.8 and 6.1.1.4'
Pt Pt -1.7033 8.3905 'International Tables Vol C Tables 4.2.6.8 and 6.1.1.4'

loop_
_geom_angle_atom_site_label_1
_geom_angle_atom_site_label_2
_geom_angle_atom_site_label_3
_geom_angle
_geom_angle_site_symmetry_1
_geom_angle_site_symmetry_3
_geom_angle_publ_flag
P2 Pt1 P1 96.70(3) . . ?
P2 Pt1 S1 94.54(3) . 2_556 ?
P1 Pt1 S1 168.66(3) . 2_556 ?
P2 Pt1 S1 173.36(3) . . ?
P1 Pt1 S1 89.72(3) . . ?
S1 Pt1 S1 79.00(3) 2_556 . ?
O1 S1 Pt1 102.17(12) . 2_556 ?
O1 S1 Pt1 103.34(12) . . ?
Pt1 S1 Pt1 87.37(2) 2_556 . ?
H1O O1 S1 134.9(13) . . ?
C1Y P1 C1Z 102.12(14) . . ?
C1Y P1 C1X 107.66(14) . . ?
C1Z P1 C1X 101.97(14) . . ?
C1Y P1 Pt1 112.65(10) . . ?
C1Z P1 Pt1 121.81(9) . . ?
C1X P1 Pt1 109.42(10) . . ?
C1U P2 C1W 111.85(14) . . ?
C1U P2 C1V 100.43(14) . . ?
C1W P2 C1V 103.03(14) . . ?
C1U P2 Pt1 112.33(10) . . ?
C1W P2 Pt1 110.02(10) . . ?
C1V P2 Pt1 118.60(10) . . ?
C6U C1U C2U 120.0(3) . . ?
C6U C1U P2 118.3(2) . . ?
C2U C1U P2 121.5(3) . . ?
C3U C2U C1U 119.2(4) . . ?
C4U C3U C2U 120.3(4) . . ?
C5U C4U C3U 120.8(3) . . ?
C4U C5U C6U 119.7(4) . . ?
C1U C6U C5U 119.8(3) . . ?
C2V C1V C6V 118.9(3) . . ?
C2V C1V P2 122.8(2) . . ?
C6V C1V P2 118.2(2) . . ?
C1V C2V C3V 120.1(3) . . ?
C4V C3V C2V 120.3(3) . . ?
C5V C4V C3V 119.5(3) . . ?
C4V C5V C6V 120.5(3) . . ?
C1V C6V C5V 120.6(3) . . ?
C6W C1W C2W 119.3(3) . . ?
C6W C1W P2 125.1(3) . . ?
C2W C1W P2 115.5(2) . . ?
C3W C2W C1W 120.9(3) . . ?
C2W C3W C4W 119.0(4) . . ?
C5W C4W C3W 120.4(3) . . ?
C4W C5W C6W 121.1(3) . . ?
C5W C6W C1W 119.3(3) . . ?
C2X C1X C6X 119.2(3) . . ?
C2X C1X P1 122.9(2) . . ?
C6X C1X P1 117.6(2) . . ?
C1X C2X C3X 120.2(3) . . ?
C4X C3X C2X 120.1(3) . . ?
C3X C4X C5X 120.7(3) . . ?
C4X C5X C6X 120.1(4) . . ?
C5X C6X C1X 119.5(3) . . ?
C6Y C1Y C2Y 119.0(3) . . ?
C6Y C1Y P1 120.5(2) . . ?
C2Y C1Y P1 120.4(2) . . ?
C3Y C2Y C1Y 120.6(3) . . ?
C2Y C3Y C4Y 119.8(3) . . ?
C5Y C4Y C3Y 120.4(3) . . ?
C4Y C5Y C6Y 120.2(3) . . ?
C1Y C6Y C5Y 120.0(3) . . ?
C2Z C1Z C6Z 118.5(3) . . ?
C2Z C1Z P1 122.1(2) . . ?
C6Z C1Z P1 119.4(2) . . ?
C3Z C2Z C1Z 120.4(3) . . ?
C4Z C3Z C2Z 120.7(3) . . ?
C3Z C4Z C5Z 119.9(3) . . ?
C4Z C5Z C6Z 120.1(3) . . ?
C5Z C6Z C1Z 120.3(3) . . ?
F2 O2S S2 107.0(7) 2 . ?
F2 O2S C1S 47.4(5) 2 2 ?
S2 O2S C1S 60.0(4) . 2 ?
F2 O2S S2 101.7(6) 2 2 ?
S2 O2S S2 5.61(18) . 2 ?
C1S O2S S2 55.1(4) 2 2 ?
S2 S2 O1S 86.1(6) 2 . ?
S2 S2 O1S 67.0(6) 2 2 ?
O1S S2 O1S 122.3(4) . 2 ?
S2 S2 O2S 161.7(6) 2 . ?
O1S S2 O2S 109.2(4) . . ?
O1S S2 O2S 110.2(5) 2 . ?
S2 S2 C1S 94.0(3) 2 2 ?
O1S S2 C1S 121.7(5) . 2 ?
O1S S2 C1S 110.6(5) 2 2 ?
O2S S2 C1S 69.7(6) . 2 ?
S2 S2 C1S 65.1(3) 2 . ?
O1S S2 C1S 106.9(4) . . ?
O1S S2 C1S 105.7(4) 2 . ?
O2S S2 C1S 99.9(6) . . ?
C1S S2 C1S 30.7(6) 2 . ?
S2 S2 O2S 12.7(4) 2 2 ?
O1S S2 O2S 85.0(4) . 2 ?
O1S S2 O2S 77.8(3) 2 2 ?
O2S S2 O2S 153.4(8) . 2 ?
C1S S2 O2S 83.8(5) 2 2 ?
C1S S2 O2S 53.8(4) . 2 ?
S2 S2 F2 129.9(3) 2 2 ?
O1S S2 F2 124.5(3) . 2 ?
O1S S2 F2 111.3(4) 2 2 ?
O2S S2 F2 32.6(4) . 2 ?
C1S S2 F2 37.4(4) 2 2 ?
C1S S2 F2 68.1(4) . 2 ?
O2S S2 F2 120.9(5) 2 2 ?
S2 O1S S2 26.96(18) . 2 ?
C1S F1 C1S 40.1(7) . 2 ?
C1S C1S F2 174.6(16) 2 . ?
C1S C1S F1 72.6(10) 2 . ?
F2 C1S F1 112.8(8) . . ?
C1S C1S F1 67.3(10) 2 2 ?
F2 C1S F1 109.8(9) . 2 ?
F1 C1S F1 102.5(7) . 2 ?
C1S C1S S2 84.5(3) 2 2 ?
F2 C1S S2 92.9(6) . 2 ?
F1 C1S S2 123.5(7) . 2 ?
F1 C1S S2 115.1(7) 2 2 ?
C1S C1S O2S 133.7(6) 2 2 ?
F2 C1S O2S 42.9(5) . 2 ?
F1 C1S O2S 136.9(8) . 2 ?
F1 C1S O2S 118.5(7) 2 2 ?
S2 C1S O2S 50.3(5) 2 2 ?
C1S C1S S2 64.8(3) 2 . ?
F2 C1S S2 113.1(7) . . ?
F1 C1S S2 107.8(6) . . ?
F1 C1S S2 110.3(6) 2 . ?
S2 C1S S2 20.99(17) 2 . ?
O2S C1S S2 71.1(5) 2 . ?
O2S F2 C1S 89.6(7) 2 . ?
O2S F2 S2 40.4(4) 2 2 ?
C1S F2 S2 49.7(5) . 2 ?

loop_
_geom_bond_atom_site_label_1
_geom_bond_atom_site_label_2
_geom_bond_distance
_geom_bond_site_symmetry_2
_geom_bond_publ_flag
Pt1 P2 2.2959(7) . ?
Pt1 P1 2.3150(7) . ?
Pt1 S1 2.3488(7) 2_556 ?
Pt1 S1 2.3748(7) . ?
S1 O1 1.661(3) . ?
S1 Pt1 2.3487(7) 2_556 ?
O1 H1O 1.45(2) . ?
P1 C1Y 1.822(3) . ?
P1 C1Z 1.824(3) . ?
P1 C1X 1.827(3) . ?
P2 C1U 1.823(3) . ?
P2 C1W 1.828(3) . ?
P2 C1V 1.829(3) . ?
C1U C6U 1.385(4) . ?
C1U C2U 1.397(5) . ?
C2U C3U 1.390(5) . ?
C3U C4U 1.376(7) . ?
C4U C5U 1.370(7) . ?
C5U C6U 1.400(5) . ?
C1V C2V 1.381(4) . ?
C1V C6V 1.381(5) . ?
C2V C3V 1.394(4) . ?
C3V C4V 1.375(5) . ?
C4V C5V 1.368(5) . ?
C5V C6V 1.383(4) . ?
C1W C6W 1.388(4) . ?
C1W C2W 1.394(4) . ?
C2W C3W 1.383(5) . ?
C3W C4W 1.385(6) . ?
C4W C5W 1.367(6) . ?
C5W C6W 1.386(5) . ?
C1X C2X 1.384(4) . ?
C1X C6X 1.392(4) . ?
C2X C3X 1.389(5) . ?
C3X C4X 1.355(6) . ?
C4X C5X 1.374(6) . ?
C5X C6X 1.390(5) . ?
C1Y C6Y 1.388(4) . ?
C1Y C2Y 1.395(4) . ?
C2Y C3Y 1.376(4) . ?
C3Y C4Y 1.384(5) . ?
C4Y C5Y 1.370(5) . ?
C5Y C6Y 1.391(4) . ?
C1Z C2Z 1.394(4) . ?
C1Z C6Z 1.402(5) . ?
C2Z C3Z 1.377(5) . ?
C3Z C4Z 1.375(5) . ?
C4Z C5Z 1.378(5) . ?
C5Z C6Z 1.386(4) . ?
O2S F2 1.210(11) 2 ?
O2S S2 1.458(9) . ?
O2S C1S 1.777(12) 2 ?
O2S S2 2.084(9) 2 ?
S2 S2 0.649(4) 2 ?
S2 O1S 1.317(5) . ?
S2 O1S 1.427(4) 2 ?
S2 C1S 1.642(9) 2 ?
S2 C1S 1.807(9) . ?
S2 O2S 2.084(9) 2 ?
S2 F2 2.150(7) 2 ?
O1S S2 1.427(4) 2 ?
F1 C1S 1.329(10) . ?
F1 C1S 1.375(11) 2 ?
C1S C1S 0.928(18) 2 ?
C1S F2 1.308(11) . ?
C1S F1 1.375(11) 2 ?
C1S S2 1.642(9) 2 ?
C1S O2S 1.777(12) 2 ?
F2 O2S 1.210(11) 2 ?
F2 S2 2.150(7) 2 ?
